data_7123637
loop_
_publ_author_name
'Keck, Constanze'
'Maichle-M\"ossmer, C\"acilia'
'Bettinger, Holger F.'

_publ_section_title
;
 Photo electron transfer induced desilylation of
 N,N-bis(trimethylsilyl)aminodibenzoborole to aminodibenzoborole
;
_journal_name_full 'Chemical Communications'
_journal_paper_doi 10.1039/C9CC03415C
_journal_year 2019
_chemical_formula_sum 'C18 H26 B N Si2'
_chemical_formula_weight 323.39
_chemical_properties_physical Air-sensitive,Moisture-sensitive
_space_group_crystal_system orthorhombic
_space_group_IT_number 61
_space_group_name_Hall '-P 2ac 2ab'
_space_group_name_H-M_alt 'P b c a'
_symmetry_space_group_name_Hall '-P 2ac 2ab'
_symmetry_space_group_name_H-M 'P b c a'
_atom_sites_solution_hydrogens geom
_audit_creation_method SHELXL-2014/7
_audit_update_record
;
2019-05-03 deposited with the CCDC.    2019-05-31 downloaded from the CCDC.
;
_cell_angle_alpha 90
_cell_angle_beta 90
_cell_angle_gamma 90
_cell_formula_units_Z 8
_cell_length_a 8.8021(6)
_cell_length_b 15.5028(10)
_cell_length_c 27.4387(17)
_cell_measurement_reflns_used 1351
_cell_measurement_temperature 101(2)
_cell_measurement_theta_max 29.175
_cell_measurement_theta_min 2.742
_cell_volume 3744.2(4)
_computing_cell_refinement 'SAINT V8.37A (Bruker AXS Inc., 2015)'
_computing_data_collection 'APEX3 v2016.5-0 (Bruker AXS)'
_computing_data_reduction 'SAINT V8.37A (Bruker AXS Inc., 2015)'
_computing_structure_refinement 'SHELXL-2014/7 (Sheldrick, 2014)'
_computing_structure_solution 'XT, VERSION 2014/5,SHELXS-13 (Sheldrick 2008)'
_diffrn_ambient_temperature 101(2)
_diffrn_measured_fraction_theta_full 0.999
_diffrn_measured_fraction_theta_max 0.999
_diffrn_measurement_device_type 'Bruker APEX II DUO'
_diffrn_measurement_method 'omega scans'
_diffrn_radiation_type MoK\a
_diffrn_radiation_wavelength 0.71073
_diffrn_reflns_av_R_equivalents 0.0844
_diffrn_reflns_av_unetI/netI 0.0367
_diffrn_reflns_Laue_measured_fraction_full 0.999
_diffrn_reflns_Laue_measured_fraction_max 0.999
_diffrn_reflns_limit_h_max 11
_diffrn_reflns_limit_h_min -11
_diffrn_reflns_limit_k_max 20
_diffrn_reflns_limit_k_min -20
_diffrn_reflns_limit_l_max 36
_diffrn_reflns_limit_l_min -36
_diffrn_reflns_number 56173
_diffrn_reflns_point_group_measured_fraction_full 0.999
_diffrn_reflns_point_group_measured_fraction_max 0.999
_diffrn_reflns_theta_full 25.242
_diffrn_reflns_theta_max 28.340
_diffrn_reflns_theta_min 1.484
_diffrn_source 'ImuS-focus sealed tube'
_exptl_absorpt_coefficient_mu 0.186
_exptl_absorpt_correction_T_max 0.7457
_exptl_absorpt_correction_T_min 0.6882
_exptl_absorpt_correction_type multi-scan
_exptl_absorpt_process_details sadabs
_exptl_crystal_colour colourless
_exptl_crystal_density_diffrn 1.147
_exptl_crystal_description plate
_exptl_crystal_F_000 1392
_exptl_crystal_size_max 0.166
_exptl_crystal_size_mid 0.100
_exptl_crystal_size_min 0.046
_refine_diff_density_max 0.353
_refine_diff_density_min -0.249
_refine_diff_density_rms 0.054
_refine_ls_extinction_method none
_refine_ls_goodness_of_fit_ref 1.045
_refine_ls_hydrogen_treatment constr
_refine_ls_matrix_type full
_refine_ls_number_parameters 205
_refine_ls_number_reflns 4669
_refine_ls_number_restraints 0
_refine_ls_restrained_S_all 1.045
_refine_ls_R_factor_all 0.0598
_refine_ls_R_factor_gt 0.0386
_refine_ls_shift/su_max 0.001
_refine_ls_shift/su_mean 0.000
_refine_ls_structure_factor_coef Fsqd
_refine_ls_weighting_details 'w=1/[\s^2^(Fo^2^)+(0.0389P)^2^+1.8728P] where P=(Fo^2^+2Fc^2^)/3'
_refine_ls_weighting_scheme calc
_refine_ls_wR_factor_gt 0.0862
_refine_ls_wR_factor_ref 0.0958
_reflns_Friedel_coverage 0.000
_reflns_number_gt 3605
_reflns_number_total 4669
_reflns_threshold_expression 'I > 2\s(I)'
_cod_data_source_file c9cc03415c2.cif
_cod_data_source_block 2_mo_cksi2_0ma
_cod_database_code 7123637
_shelx_shelxl_version_number 2014/7
_shelx_space_group_comment
;
The symmetry employed for this shelxl refinement is uniquely defined
by the following loop, which should always be used as a source of
symmetry information in preference to the above space-group names.
They are only intended as comments.
;
_shelx_estimated_absorpt_t_min 0.970
_shelx_estimated_absorpt_t_max 0.992

loop_
_space_group_symop_operation_xyz
'x, y, z'
'x+1/2, -y+1/2, -z'
'-x, y+1/2, -z+1/2'
'-x+1/2, -y, z+1/2'
'-x, -y, -z'
'-x-1/2, y-1/2, z'
'x, -y-1/2, z-1/2'
'x-1/2, y, -z-1/2'

loop_
_atom_site_label
_atom_site_type_symbol
_atom_site_fract_x
_atom_site_fract_y
_atom_site_fract_z
_atom_site_U_iso_or_equiv
_atom_site_adp_type
_atom_site_occupancy
_atom_site_site_symmetry_order
_atom_site_calc_flag
_atom_site_refinement_flags_posn
_atom_site_refinement_flags_adp
C1 C 0.41375(17) 0.42632(10) 0.42964(6) 0.0179(3) Uani 1 1 d . .
C2 C 0.35883(19) 0.43040(11) 0.47701(6) 0.0234(4) Uani 1 1 d . .
H2 H 0.2752 0.4669 0.4844 0.028 Uiso 1 1 calc R U
C3 C 0.4254(2) 0.38140(12) 0.51393(7) 0.0302(4) Uani 1 1 d . .
H3 H 0.3853 0.3837 0.5461 0.036 Uiso 1 1 calc R U
C4 C 0.5490(2) 0.32969(12) 0.50408(7) 0.0331(4) Uani 1 1 d . .
H4 H 0.5927 0.2961 0.5294 0.040 Uiso 1 1 calc R U
C5 C 0.6104(2) 0.32617(11) 0.45733(7) 0.0287(4) Uani 1 1 d . .
H5 H 0.6970 0.2915 0.4507 0.034 Uiso 1 1 calc R U
C6 C 0.54288(17) 0.37417(10) 0.42053(6) 0.0203(3) Uani 1 1 d . .
C7 C 0.58748(16) 0.37916(10) 0.36860(6) 0.0189(3) Uani 1 1 d . .
C8 C 0.69799(18) 0.33149(11) 0.34463(7) 0.0253(4) Uani 1 1 d . .
H8 H 0.7596 0.2918 0.3621 0.030 Uiso 1 1 calc R U
C9 C 0.71749(19) 0.34258(11) 0.29474(7) 0.0283(4) Uani 1 1 d . .
H9 H 0.7945 0.3111 0.2782 0.034 Uiso 1 1 calc R U
C10 C 0.62596(19) 0.39898(11) 0.26889(7) 0.0260(4) Uani 1 1 d . .
H10 H 0.6388 0.4052 0.2347 0.031 Uiso 1 1 calc R U
C11 C 0.51468(18) 0.44679(10) 0.29319(6) 0.0206(3) Uani 1 1 d . .
H11 H 0.4518 0.4852 0.2753 0.025 Uiso 1 1 calc R U
C12 C 0.49492(17) 0.43876(10) 0.34323(6) 0.0168(3) Uani 1 1 d . .
C13 C 0.50042(17) 0.65615(10) 0.34015(6) 0.0190(3) Uani 1 1 d . .
H13A H 0.5306 0.6626 0.3743 0.029 Uiso 1 1 calc R U
H13B H 0.5200 0.7101 0.3227 0.029 Uiso 1 1 calc R U
H13C H 0.5592 0.6094 0.3252 0.029 Uiso 1 1 calc R U
C14 C 0.22945(19) 0.62182(11) 0.27218(6) 0.0221(3) Uani 1 1 d . .
H14A H 0.2532 0.5642 0.2595 0.033 Uiso 1 1 calc R U
H14B H 0.2819 0.6654 0.2525 0.033 Uiso 1 1 calc R U
H14C H 0.1196 0.6315 0.2705 0.033 Uiso 1 1 calc R U
C15 C 0.19581(19) 0.72533(10) 0.36370(6) 0.0232(4) Uani 1 1 d . .
H15A H 0.0857 0.7159 0.3631 0.035 Uiso 1 1 calc R U
H15B H 0.2207 0.7769 0.3447 0.035 Uiso 1 1 calc R U
H15C H 0.2295 0.7333 0.3974 0.035 Uiso 1 1 calc R U
C16 C 0.03488(18) 0.40614(11) 0.40976(6) 0.0216(3) Uani 1 1 d . .
H16A H 0.0504 0.3722 0.3800 0.032 Uiso 1 1 calc R U
H16B H -0.0698 0.3987 0.4212 0.032 Uiso 1 1 calc R U
H16C H 0.1055 0.3865 0.4350 0.032 Uiso 1 1 calc R U
C17 C 0.0378(2) 0.59007(11) 0.45175(6) 0.0259(4) Uani 1 1 d . .
H17A H 0.1217 0.5817 0.4747 0.039 Uiso 1 1 calc R U
H17B H -0.0580 0.5731 0.4672 0.039 Uiso 1 1 calc R U
H17C H 0.0326 0.6510 0.4423 0.039 Uiso 1 1 calc R U
C18 C -0.07492(18) 0.55134(12) 0.34943(7) 0.0253(4) Uani 1 1 d . .
H18A H -0.0692 0.6133 0.3425 0.038 Uiso 1 1 calc R U
H18B H -0.1765 0.5371 0.3616 0.038 Uiso 1 1 calc R U
H18C H -0.0551 0.5188 0.3195 0.038 Uiso 1 1 calc R U
N1 N 0.25415(14) 0.53671(8) 0.37168(4) 0.0143(3) Uani 1 1 d . .
Si1 Si 0.29377(5) 0.63000(3) 0.33683(2) 0.01429(10) Uani 1 1 d . .
Si2 Si 0.07017(5) 0.52242(3) 0.39647(2) 0.01615(11) Uani 1 1 d . .
B1 B 0.37215(19) 0.47543(11) 0.38060(7) 0.0152(3) Uani 1 1 d . .

loop_
_atom_site_aniso_label
_atom_site_aniso_U_11
_atom_site_aniso_U_22
_atom_site_aniso_U_33
_atom_site_aniso_U_23
_atom_site_aniso_U_13
_atom_site_aniso_U_12
C1 0.0148(7) 0.0158(7) 0.0231(8) 0.0015(6) -0.0043(6) -0.0049(6)
C2 0.0212(8) 0.0250(9) 0.0240(9) 0.0040(7) -0.0046(7) -0.0056(7)
C3 0.0317(10) 0.0340(10) 0.0250(9) 0.0081(8) -0.0082(8) -0.0095(8)
C4 0.0322(10) 0.0300(10) 0.0370(11) 0.0142(8) -0.0167(8) -0.0068(8)
C5 0.0206(8) 0.0205(9) 0.0449(11) 0.0078(8) -0.0118(8) -0.0029(7)
C6 0.0150(7) 0.0142(7) 0.0317(9) 0.0034(7) -0.0068(6) -0.0052(6)
C7 0.0104(7) 0.0117(7) 0.0346(9) -0.0012(6) -0.0026(6) -0.0025(6)
C8 0.0140(7) 0.0155(8) 0.0463(11) -0.0028(7) -0.0024(7) 0.0020(6)
C9 0.0159(8) 0.0216(9) 0.0473(11) -0.0109(8) 0.0057(8) 0.0024(7)
C10 0.0210(8) 0.0260(9) 0.0310(9) -0.0072(7) 0.0066(7) 0.0000(7)
C11 0.0161(7) 0.0192(8) 0.0266(9) -0.0020(7) 0.0014(6) 0.0016(6)
C12 0.0112(7) 0.0133(7) 0.0259(8) -0.0013(6) 0.0005(6) -0.0012(6)
C13 0.0160(7) 0.0191(8) 0.0221(8) 0.0006(6) 0.0016(6) -0.0031(6)
C14 0.0229(8) 0.0221(8) 0.0214(8) 0.0027(7) -0.0037(7) 0.0011(7)
C15 0.0218(8) 0.0153(8) 0.0326(10) -0.0021(7) -0.0005(7) 0.0019(7)
C16 0.0167(7) 0.0222(8) 0.0259(9) 0.0013(7) 0.0007(6) -0.0050(6)
C17 0.0255(9) 0.0254(9) 0.0267(9) -0.0015(7) 0.0102(7) 0.0017(7)
C18 0.0138(7) 0.0288(9) 0.0333(10) 0.0026(7) -0.0025(7) 0.0002(7)
N1 0.0110(6) 0.0161(6) 0.0156(6) 0.0006(5) 0.0009(5) 0.0001(5)
Si1 0.01232(19) 0.0131(2) 0.0174(2) 0.00066(16) -0.00015(16) 0.00051(16)
Si2 0.01050(19) 0.0184(2) 0.0195(2) -0.00037(17) 0.00203(16) 0.00005(16)
B1 0.0120(7) 0.0133(8) 0.0204(9) -0.0009(7) -0.0009(6) -0.0037(6)

loop_
_atom_type_symbol
_atom_type_description
_atom_type_scat_dispersion_real
_atom_type_scat_dispersion_imag
_atom_type_scat_source
C C 0.0033 0.0016 'International Tables Vol C Tables 4.2.6.8 and 6.1.1.4'
H H 0.0000 0.0000 'International Tables Vol C Tables 4.2.6.8 and 6.1.1.4'
N N 0.0061 0.0033 'International Tables Vol C Tables 4.2.6.8 and 6.1.1.4'
Si Si 0.0817 0.0704 'International Tables Vol C Tables 4.2.6.8 and 6.1.1.4'
B B 0.0013 0.0007 'International Tables Vol C Tables 4.2.6.8 and 6.1.1.4'

loop_
_geom_angle_atom_site_label_1
_geom_angle_atom_site_label_2
_geom_angle_atom_site_label_3
_geom_angle
C2 C1 C6 118.07(15)
C2 C1 B1 133.70(15)
C6 C1 B1 107.99(14)
C1 C2 C3 120.58(17)
C1 C2 H2 119.7
C3 C2 H2 119.7
C4 C3 C2 120.38(18)
C4 C3 H3 119.8
C2 C3 H3 119.8
C3 C4 C5 120.65(17)
C3 C4 H4 119.7
C5 C4 H4 119.7
C6 C5 C4 118.86(17)
C6 C5 H5 120.6
C4 C5 H5 120.6
C5 C6 C1 121.40(17)
C5 C6 C7 127.94(16)
C1 C6 C7 110.66(14)
C8 C7 C12 121.22(16)
C8 C7 C6 127.92(15)
C12 C7 C6 110.80(13)
C7 C8 C9 119.17(16)
C7 C8 H8 120.4
C9 C8 H8 120.4
C10 C9 C8 120.71(16)
C10 C9 H9 119.6
C8 C9 H9 119.6
C9 C10 C11 119.88(17)
C9 C10 H10 120.1
C11 C10 H10 120.1
C12 C11 C10 120.78(16)
C12 C11 H11 119.6
C10 C11 H11 119.6
C11 C12 C7 118.20(14)
C11 C12 B1 133.50(14)
C7 C12 B1 107.86(14)
Si1 C13 H13A 109.5
Si1 C13 H13B 109.5
H13A C13 H13B 109.5
Si1 C13 H13C 109.5
H13A C13 H13C 109.5
H13B C13 H13C 109.5
Si1 C14 H14A 109.5
Si1 C14 H14B 109.5
H14A C14 H14B 109.5
Si1 C14 H14C 109.5
H14A C14 H14C 109.5
H14B C14 H14C 109.5
Si1 C15 H15A 109.5
Si1 C15 H15B 109.5
H15A C15 H15B 109.5
Si1 C15 H15C 109.5
H15A C15 H15C 109.5
H15B C15 H15C 109.5
Si2 C16 H16A 109.5
Si2 C16 H16B 109.5
H16A C16 H16B 109.5
Si2 C16 H16C 109.5
H16A C16 H16C 109.5
H16B C16 H16C 109.5
Si2 C17 H17A 109.5
Si2 C17 H17B 109.5
H17A C17 H17B 109.5
Si2 C17 H17C 109.5
H17A C17 H17C 109.5
H17B C17 H17C 109.5
Si2 C18 H18A 109.5
Si2 C18 H18B 109.5
H18A C18 H18B 109.5
Si2 C18 H18C 109.5
H18A C18 H18C 109.5
H18B C18 H18C 109.5
B1 N1 Si1 119.55(10)
B1 N1 Si2 121.05(11)
Si1 N1 Si2 119.38(7)
N1 Si1 C15 110.08(7)
N1 Si1 C13 110.09(7)
C15 Si1 C13 105.04(8)
N1 Si1 C14 113.49(7)
C15 Si1 C14 106.84(8)
C13 Si1 C14 110.91(8)
N1 Si2 C16 110.39(7)
N1 Si2 C17 112.44(7)
C16 Si2 C17 111.03(8)
N1 Si2 C18 109.24(7)
C16 Si2 C18 104.65(8)
C17 Si2 C18 108.77(8)
N1 B1 C1 129.15(14)
N1 B1 C12 128.27(14)
C1 B1 C12 102.57(13)

loop_
_geom_bond_atom_site_label_1
_geom_bond_atom_site_label_2
_geom_bond_distance
C1 C2 1.388(2)
C1 C6 1.417(2)
C1 B1 1.589(2)
C2 C3 1.395(2)
C2 H2 0.9500
C3 C4 1.378(3)
C3 H3 0.9500
C4 C5 1.393(3)
C4 H4 0.9500
C5 C6 1.388(2)
C5 H5 0.9500
C6 C7 1.480(2)
C7 C8 1.387(2)
C7 C12 1.415(2)
C8 C9 1.390(3)
C8 H8 0.9500
C9 C10 1.385(3)
C9 H9 0.9500
C10 C11 1.398(2)
C10 H10 0.9500
C11 C12 1.390(2)
C11 H11 0.9500
C12 B1 1.594(2)
C13 Si1 1.8658(16)
C13 H13A 0.9800
C13 H13B 0.9800
C13 H13C 0.9800
C14 Si1 1.8665(17)
C14 H14A 0.9800
C14 H14B 0.9800
C14 H14C 0.9800
C15 Si1 1.8632(16)
C15 H15A 0.9800
C15 H15B 0.9800
C15 H15C 0.9800
C16 Si2 1.8651(17)
C16 H16A 0.9800
C16 H16B 0.9800
C16 H16C 0.9800
C17 Si2 1.8660(17)
C17 H17A 0.9800
C17 H17B 0.9800
C17 H17C 0.9800
C18 Si2 1.8702(17)
C18 H18A 0.9800
C18 H18B 0.9800
C18 H18C 0.9800
N1 B1 1.429(2)
N1 Si1 1.7684(13)
N1 Si2 1.7705(13)
